data_4023957
loop_
_publ_author_name
'Weibing Lu'
'Sujata Sengupta'
'Jeffrey L. Petersen'
'Novruz G. Akhmedov'
'Xiaodong Shi'

_publ_section_title
;
 Mitsunobu Coupling of Nucleobases and Alcohols: An Efficient,
 Practical Synthesis for Novel Nonsugar Carbon Nucleosides
;
_journal_name_full 'Journal of Organic Chemistry'
_journal_page_first 5012
_journal_page_last 5015
_journal_paper_doi 10.1021/jo070515+
_journal_volume 72
_journal_year 2007
_chemical_formula_sum 'C8 H8 Cl2 N4'
_chemical_formula_weight 231.08
_chemical_name_systematic
; 
 ? 
;
_space_group_IT_number 14
_symmetry_cell_setting monoclinic
_symmetry_space_group_name_Hall '-P 2ybc'
_symmetry_space_group_name_H-M 'P 1 21/c 1'
_atom_sites_solution_hydrogens geom
_atom_sites_solution_primary direct
_atom_sites_solution_secondary difmap
_audit_creation_method SHELXL-97
_cell_angle_alpha 90.00
_cell_angle_beta 102.628(1)
_cell_angle_gamma 90.00
_cell_formula_units_Z 4
_cell_length_a 8.4703(10)
_cell_length_b 17.6304(19)
_cell_length_c 6.9442(7)
_cell_measurement_reflns_used 5280
_cell_measurement_temperature 293(2)
_cell_measurement_theta_max 27.52
_cell_measurement_theta_min 2.31
_cell_volume 1011.93(19)
_computing_structure_refinement 'SHELXL-97 (Sheldrick, 1997)'
_computing_structure_solution 'SHELXS-97 (Sheldrick, 1990)'
_diffrn_ambient_temperature 293(2)
_diffrn_measured_fraction_theta_full 0.958
_diffrn_measured_fraction_theta_max 0.958
_diffrn_radiation_monochromator graphite
_diffrn_radiation_source 'fine-focus sealed tube'
_diffrn_radiation_type MoK\a
_diffrn_radiation_wavelength 0.71073
_diffrn_reflns_av_R_equivalents 0.0364
_diffrn_reflns_av_sigmaI/netI 0.0722
_diffrn_reflns_limit_h_max 11
_diffrn_reflns_limit_h_min -10
_diffrn_reflns_limit_k_max 22
_diffrn_reflns_limit_k_min -22
_diffrn_reflns_limit_l_max 9
_diffrn_reflns_limit_l_min -7
_diffrn_reflns_number 6379
_diffrn_reflns_theta_full 27.51
_diffrn_reflns_theta_max 27.51
_diffrn_reflns_theta_min 2.46
_diffrn_standards_decay_% 0
_exptl_absorpt_coefficient_mu 0.605
_exptl_absorpt_correction_type semi-empirical
_exptl_absorpt_process_details SADABS
_exptl_crystal_colour colorless
_exptl_crystal_density_diffrn 1.517
_exptl_crystal_density_method 'not measured'
_exptl_crystal_F_000 472
_exptl_crystal_size_max 0.28
_exptl_crystal_size_mid 0.22
_exptl_crystal_size_min 0.20
_refine_diff_density_max 0.346
_refine_diff_density_min -0.408
_refine_diff_density_rms 0.067
_refine_ls_extinction_method none
_refine_ls_goodness_of_fit_ref 1.107
_refine_ls_hydrogen_treatment riding
_refine_ls_matrix_type full
_refine_ls_number_parameters 129
_refine_ls_number_reflns 2226
_refine_ls_number_restraints 0
_refine_ls_restrained_S_all 1.107
_refine_ls_R_factor_all 0.0554
_refine_ls_R_factor_gt 0.0486
_refine_ls_shift/su_max 0.001
_refine_ls_shift/su_mean 0.000
_refine_ls_structure_factor_coef Fsqd
_refine_ls_weighting_details 'calc w=1/[\s^2^(Fo^2^)+(0.0553P)^2^+0.2322P] where P=(Fo^2^+2Fc^2^)/3'
_refine_ls_weighting_scheme calc
_refine_ls_wR_factor_gt 0.1356
_refine_ls_wR_factor_ref 0.1416
_reflns_number_gt 1895
_reflns_number_total 2226
_reflns_threshold_expression >2sigma(I)
_cod_data_source_file jo070515+si20070312_112624.cif
_cod_data_source_block ms11ccd
_cod_original_sg_symbol_H-M 'P 21/c'
_cod_database_code 4023957

loop_
_symmetry_equiv_pos_as_xyz
'x, y, z'
'-x, y+1/2, -z+1/2'
'-x, -y, -z'
'x, -y-1/2, z-1/2'

loop_
_atom_site_label
_atom_site_type_symbol
_atom_site_fract_x
_atom_site_fract_y
_atom_site_fract_z
_atom_site_U_iso_or_equiv
_atom_site_adp_type
_atom_site_occupancy
_atom_site_symmetry_multiplicity
_atom_site_calc_flag
_atom_site_refinement_flags
_atom_site_disorder_assembly
_atom_site_disorder_group
Cl1 Cl 1.41677(7) 0.15548(4) 1.22190(11) 0.0644(2) Uani 1 1 d . . .
Cl2 Cl 1.09607(8) 0.40528(3) 1.04210(8) 0.0541(2) Uani 1 1 d . . .
N1 N 1.1130(2) 0.14956(9) 1.0484(2) 0.0378(4) Uani 1 1 d . . .
N2 N 1.2345(2) 0.27316(9) 1.1204(2) 0.0428(4) Uani 1 1 d . . .
N3 N 0.7999(2) 0.28530(9) 0.8723(2) 0.0446(4) Uani 1 1 d . . .
N4 N 0.8294(2) 0.15760(9) 0.8847(2) 0.0376(4) Uani 1 1 d . . .
C1 C 1.2326(2) 0.19718(12) 1.1172(3) 0.0405(4) Uani 1 1 d . . .
C2 C 1.0963(3) 0.30717(11) 1.0411(2) 0.0382(4) Uani 1 1 d . . .
C3 C 0.9567(3) 0.26636(11) 0.9613(2) 0.0366(4) Uani 1 1 d . . .
C4 C 0.7298(3) 0.21881(11) 0.8304(3) 0.0445(5) Uani 1 1 d . . .
H4 H 0.6212 0.2138 0.7688 0.053 Uiso 1 1 calc R . .
C5 C 0.9766(2) 0.18697(10) 0.9715(2) 0.0340(4) Uani 1 1 d . . .
C6 C 0.7893(3) 0.07527(11) 0.8630(3) 0.0405(4) Uani 1 1 d . . .
H6 H 0.8867 0.0488 0.8445 0.049 Uiso 1 1 calc R . .
C7 C 0.6587(4) 0.06174(16) 0.6799(4) 0.0770(9) Uani 1 1 d . . .
H7A H 0.5592 0.0840 0.6969 0.115 Uiso 1 1 calc R . .
H7B H 0.6440 0.0082 0.6582 0.115 Uiso 1 1 calc R . .
H7C H 0.6900 0.0845 0.5682 0.115 Uiso 1 1 calc R . .
C8 C 0.7490(4) 0.04472(15) 1.0492(4) 0.0648(7) Uani 1 1 d . . .
H8A H 0.8346 0.0571 1.1600 0.097 Uiso 1 1 calc R . .
H8B H 0.7371 -0.0094 1.0392 0.097 Uiso 1 1 calc R . .
H8C H 0.6497 0.0670 1.0670 0.097 Uiso 1 1 calc R . .

loop_
_atom_site_aniso_label
_atom_site_aniso_U_11
_atom_site_aniso_U_22
_atom_site_aniso_U_33
_atom_site_aniso_U_23
_atom_site_aniso_U_13
_atom_site_aniso_U_12
Cl1 0.0354(3) 0.0505(4) 0.0982(5) -0.0009(3) -0.0054(3) 0.0015(2)
Cl2 0.0722(4) 0.0288(3) 0.0609(3) -0.00319(19) 0.0137(3) -0.0069(2)
N1 0.0355(9) 0.0321(8) 0.0441(8) -0.0009(6) 0.0051(7) 0.0009(6)
N2 0.0439(10) 0.0369(9) 0.0469(8) -0.0029(7) 0.0086(7) -0.0053(7)
N3 0.0452(10) 0.0340(9) 0.0513(9) 0.0019(7) 0.0033(7) 0.0044(7)
N4 0.0349(8) 0.0307(8) 0.0439(7) -0.0012(6) 0.0015(6) -0.0012(6)
C1 0.0352(10) 0.0378(10) 0.0469(9) 0.0001(8) 0.0056(8) -0.0014(8)
C2 0.0487(11) 0.0282(9) 0.0382(8) -0.0011(7) 0.0108(8) -0.0051(8)
C3 0.0441(11) 0.0296(9) 0.0361(8) 0.0006(6) 0.0085(7) 0.0005(8)
C4 0.0393(11) 0.0382(11) 0.0511(10) 0.0012(8) -0.0009(8) 0.0041(8)
C5 0.0367(10) 0.0296(9) 0.0346(8) -0.0013(6) 0.0058(7) -0.0021(7)
C6 0.0375(10) 0.0311(9) 0.0498(9) -0.0036(8) 0.0031(8) -0.0015(8)
C7 0.090(2) 0.0523(15) 0.0709(15) -0.0016(12) -0.0215(15) -0.0227(14)
C8 0.093(2) 0.0417(12) 0.0624(13) 0.0004(10) 0.0239(13) -0.0101(13)

loop_
_atom_type_symbol
_atom_type_description
_atom_type_scat_dispersion_real
_atom_type_scat_dispersion_imag
_atom_type_scat_source
C C 0.0033 0.0016 'International Tables Vol C Tables 4.2.6.8 and 6.1.1.4'
H H 0.0000 0.0000 'International Tables Vol C Tables 4.2.6.8 and 6.1.1.4'
N N 0.0061 0.0033 'International Tables Vol C Tables 4.2.6.8 and 6.1.1.4'
Cl Cl 0.1484 0.1585 'International Tables Vol C Tables 4.2.6.8 and 6.1.1.4'

loop_
_geom_angle_atom_site_label_1
_geom_angle_atom_site_label_2
_geom_angle_atom_site_label_3
_geom_angle
_geom_angle_site_symmetry_1
_geom_angle_site_symmetry_3
_geom_angle_publ_flag
C1 N1 C5 110.98(17) . . ?
C2 N2 C1 116.09(18) . . ?
C4 N3 C3 103.15(16) . . ?
C5 N4 C4 105.74(16) . . ?
C5 N4 C6 125.52(16) . . ?
C4 N4 C6 128.70(17) . . ?
N1 C1 N2 130.29(19) . . ?
N1 C1 Cl1 115.49(16) . . ?
N2 C1 Cl1 114.22(15) . . ?
N2 C2 C3 121.91(19) . . ?
N2 C2 Cl2 116.95(15) . . ?
C3 C2 Cl2 121.14(16) . . ?
N3 C3 C2 134.83(18) . . ?
N3 C3 C5 110.86(17) . . ?
C2 C3 C5 114.31(18) . . ?
N3 C4 N4 114.73(19) . . ?
N1 C5 N4 128.07(17) . . ?
N1 C5 C3 126.42(17) . . ?
N4 C5 C3 105.51(16) . . ?
N4 C6 C8 110.53(17) . . ?
N4 C6 C7 110.34(17) . . ?
C8 C6 C7 113.8(2) . . ?

loop_
_geom_bond_atom_site_label_1
_geom_bond_atom_site_label_2
_geom_bond_distance
_geom_bond_site_symmetry_2
_geom_bond_publ_flag
Cl1 C1 1.734(2) . ?
Cl2 C2 1.730(2) . ?
N1 C1 1.322(3) . ?
N1 C5 1.336(2) . ?
N2 C2 1.323(3) . ?
N2 C1 1.340(3) . ?
N3 C4 1.318(3) . ?
N3 C3 1.378(3) . ?
N4 C5 1.363(2) . ?
N4 C4 1.371(2) . ?
N4 C6 1.491(2) . ?
C2 C3 1.391(3) . ?
C3 C5 1.410(3) . ?
C6 C8 1.507(3) . ?
C6 C7 1.511(3) . ?

loop_
_cod_related_entry_id
_cod_related_entry_database
_cod_related_entry_code
1 ChemSpider 9393544
